data_7209411
loop_
_publ_author_name
'Schwarzmann, E.'
'Sheldrick, G.M.'
'Jones, P.G.'
'Timpe, H.'

_publ_section_title
;
 Preparation and crystal structure of
 di-gold(III)bis(selenite)(diselenite), Au2 (Se O3)2 (Se2 O5)
;
_journal_name_full
;
Zeitschrift fuer Naturforschung, Teil B. Anorganische Chemie, Organische
 Chemie (33,1978-41,1986)
;
_journal_page_first 1050
_journal_page_last 1051
_journal_volume 36
_journal_year 1981
_chemical_formula_sum 'Au2 O11 Se4'
_chemical_name_systematic 'Au2 (Se O3)2 (Se2 O5)1'
_space_group_IT_number 15
_symmetry_space_group_name_Hall '-C 2yc'
_symmetry_space_group_name_H-M 'C 1 2/c 1'
_cell_angle_alpha 90
_cell_angle_beta 115.88
_cell_angle_gamma 90
_cell_formula_units_Z 4
_cell_length_a 20.344
_cell_length_b 4.13
_cell_length_c 13.254
_cell_volume 1001.927
_citation_journal_id_ASTM ZNBAD2
_cod_data_source_file gold_544.cif
_cod_data_source_block Au2O11Se4
_cod_database_code 7209411

loop_
_symmetry_equiv_pos_as_xyz
x,y,z
-x,y,-z+1/2
-x,-y,-z
x,-y,z-1/2
x+1/2,y+1/2,z
-x+1/2,y+1/2,-z+1/2
-x+1/2,-y+1/2,-z
x+1/2,-y+1/2,z-1/2

loop_
_atom_site_label
_atom_site_type_symbol
_atom_site_fract_x
_atom_site_fract_y
_atom_site_fract_z
_atom_site_occupancy
_atom_site_U_iso_or_equiv
Au2 Au+3 0.25 0.25 0 1 0.0
O5 O-2 0.1301 -0.0432 0.2574 1 0.0
O1 O-2 0.0976 -0.0046 0.0011 1 0.0
O2 O-2 0.1778 0.5931 -0.0221 1 0.0
Au1 Au+3 0 0 0 1 0.0
O6 O-2 0 0.0185 0.25 1 0.0
Se2 Se+4 0.0761 0.2547 0.2514 1 0.0
O3 O-2 0.2361 0.0544 0.1284 1 0.0
O4 O-2 0.0344 0.3644 0.1101 1 0.0
Se1 Se+4 0.1686 -0.236 0.0902 1 0.0
